data_1562634
loop_
_publ_author_name
'Chen, Zhi-Hao'
'Zhao, Yue'
'Chen, Shui-Sheng'
'Wang, Peng'
'Sun, Wei-Yin'

_publ_section_title
;
 Synthesis and characterization of d10 metal complexes with mixed
 1,3-di(1H-imidazol-4-yl)benzene and multicarboxylate ligands
;
_journal_name_full 'Journal of Solid State Chemistry'
_journal_page_first 215
_journal_page_last 226
_journal_paper_doi 10.1016/j.jssc.2013.03.042
_journal_volume 202
_journal_year 2013
_chemical_formula_sum 'C21 H14 N4 O6 Zn'
_chemical_formula_weight 483.73
_space_group_IT_number 14
_space_group_name_Hall '-P 2ybc'
_space_group_name_H-M_alt 'P 1 21/c 1'
_symmetry_cell_setting monoclinic
_symmetry_space_group_name_H-M 'P 1 21/c 1'
_atom_sites_solution_hydrogens geom
_atom_sites_solution_primary direct
_atom_sites_solution_secondary difmap
_audit_creation_method SHELXL-97
_cell_angle_alpha 90.00
_cell_angle_beta 126.563(10)
_cell_angle_gamma 90.00
_cell_formula_units_Z 4
_cell_length_a 15.185(3)
_cell_length_b 7.5341(16)
_cell_length_c 19.632(3)
_cell_measurement_temperature 293(2)
_cell_volume 1804.0(6)
_computing_cell_refinement 'Bruker SAINT'
_computing_data_collection 'Bruker APEX2'
_computing_data_reduction 'Bruker SAINT'
_computing_molecular_graphics 'Bruker SHELXTL'
_computing_publication_material 'Bruker SHELXTL'
_computing_structure_refinement 'SHELXL-97 (Sheldrick, 2008)'
_computing_structure_solution 'SHELXS-97 (Sheldrick, 2008)'
_diffrn_ambient_temperature 293(2)
_diffrn_measured_fraction_theta_full 1.000
_diffrn_measured_fraction_theta_max 1.000
_diffrn_radiation_monochromator graphite
_diffrn_radiation_source 'fine-focus sealed tube'
_diffrn_radiation_type MoK\a
_diffrn_radiation_wavelength 0.71073
_diffrn_reflns_av_R_equivalents 0.0685
_diffrn_reflns_av_sigmaI/netI 0.0816
_diffrn_reflns_limit_h_max 18
_diffrn_reflns_limit_h_min -11
_diffrn_reflns_limit_k_max 8
_diffrn_reflns_limit_k_min -8
_diffrn_reflns_limit_l_max 22
_diffrn_reflns_limit_l_min -23
_diffrn_reflns_number 9428
_diffrn_reflns_theta_full 25.01
_diffrn_reflns_theta_max 25.01
_diffrn_reflns_theta_min 1.67
_exptl_absorpt_coefficient_mu 1.415
_exptl_absorpt_correction_T_max 0.8485
_exptl_absorpt_correction_T_min 0.7847
_exptl_absorpt_correction_type multi-scan
_exptl_absorpt_process_details sadabs
_exptl_crystal_density_diffrn 1.781
_exptl_crystal_density_method 'not measured'
_exptl_crystal_F_000 984
_exptl_crystal_size_max 0.18
_exptl_crystal_size_mid 0.15
_exptl_crystal_size_min 0.12
_refine_diff_density_max 0.503
_refine_diff_density_min -0.391
_refine_diff_density_rms 0.074
_refine_ls_extinction_method none
_refine_ls_goodness_of_fit_ref 0.943
_refine_ls_hydrogen_treatment mixed
_refine_ls_matrix_type full
_refine_ls_number_parameters 301
_refine_ls_number_reflns 3168
_refine_ls_number_restraints 0
_refine_ls_restrained_S_all 0.943
_refine_ls_R_factor_all 0.0662
_refine_ls_R_factor_gt 0.0372
_refine_ls_shift/su_max 0.000
_refine_ls_shift/su_mean 0.000
_refine_ls_structure_factor_coef Fsqd
_refine_ls_weighting_details 'calc w=1/[\s^2^(Fo^2^)+(0.0158P)^2^+0.0000P] where P=(Fo^2^+2Fc^2^)/3'
_refine_ls_weighting_scheme calc
_refine_ls_wR_factor_gt 0.0660
_refine_ls_wR_factor_ref 0.0717
_reflns_number_gt 2107
_reflns_number_total 3168
_reflns_threshold_expression >2sigma(I)
_cod_data_source_file JSSC-2013-202-215.cif
_cod_data_source_block 2
_cod_depositor_comments
;
The following automatic conversions were performed:

data item '_symmetry_cell_setting' value 'Monoclinic' was changed to
'monoclinic' in accordance with the built-in table derived from the
CIF Core dictionary named 'cif_core.dic' version 2.4.5 last updated
on 2014-11-21.

Automatic conversion script
Id: cif_fix_values 8369 2020-08-20 11:38:08Z andrius 
;
_cod_original_sg_symbol_H-M P21/c
_cod_database_code 1562634

loop_
_symmetry_equiv_pos_as_xyz
'x, y, z'
'-x, y+1/2, -z+1/2'
'-x, -y, -z'
'x, -y-1/2, z-1/2'

loop_
_atom_site_label
_atom_site_type_symbol
_atom_site_fract_x
_atom_site_fract_y
_atom_site_fract_z
_atom_site_U_iso_or_equiv
_atom_site_adp_type
_atom_site_occupancy
_atom_site_symmetry_multiplicity
_atom_site_calc_flag
_atom_site_refinement_flags
_atom_site_disorder_assembly
_atom_site_disorder_group
Zn1 Zn 0.47448(3) 0.08466(6) 0.28321(2) 0.02562(14) Uani 1 1 d . . .
C1 C -0.1062(3) 0.3693(5) 0.0234(2) 0.0282(9) Uani 1 1 d . . .
C2 C -0.0011(3) 0.3086(5) 0.0665(2) 0.0301(9) Uani 1 1 d . . .
H2 H 0.0450 0.3177 0.1253 0.036 Uiso 1 1 calc R . .
C3 C 0.0393(3) 0.2346(5) 0.0261(2) 0.0257(9) Uani 1 1 d . . .
C4 C -0.0317(3) 0.2206(5) -0.0626(2) 0.0329(10) Uani 1 1 d . . .
H4 H -0.0070 0.1706 -0.0918 0.039 Uiso 1 1 calc R . .
C5 C -0.1368(3) 0.2803(5) -0.1060(2) 0.0356(10) Uani 1 1 d . . .
H5 H -0.1829 0.2709 -0.1648 0.043 Uiso 1 1 calc R . .
C6 C -0.1763(3) 0.3537(5) -0.0654(2) 0.0350(10) Uani 1 1 d . . .
H6 H -0.2486 0.3927 -0.0961 0.042 Uiso 1 1 calc R . .
C7 C -0.1474(3) 0.5150(5) 0.1753(3) 0.0409(11) Uani 1 1 d . . .
H7 H -0.1251 0.5294 0.2305 0.049 Uiso 1 1 calc R . .
C8 C -0.2456(3) 0.5148(5) 0.0394(2) 0.0373(10) Uani 1 1 d . . .
H8 H -0.3046 0.5302 -0.0173 0.045 Uiso 1 1 calc R . .
C9 C -0.1474(3) 0.4455(5) 0.0679(2) 0.0299(9) Uani 1 1 d . . .
C10 C 0.3005(3) 0.0453(5) 0.1069(2) 0.0317(10) Uani 1 1 d . . .
H10 H 0.3488 -0.0141 0.1004 0.038 Uiso 1 1 calc R . .
C11 C 0.2313(3) 0.1764(5) 0.1618(2) 0.0282(9) Uani 1 1 d . . .
H11 H 0.2237 0.2254 0.2015 0.034 Uiso 1 1 calc R . .
C12 C 0.1513(3) 0.1735(5) 0.0758(2) 0.0264(9) Uani 1 1 d . . .
C13 C 0.2766(3) -0.4428(5) 0.37503(19) 0.0228(8) Uani 1 1 d . . .
C14 C 0.3196(3) -0.4253(5) 0.33028(19) 0.0233(8) Uani 1 1 d . . .
H14 H 0.2841 -0.4784 0.2773 0.028 Uiso 1 1 calc R . .
C15 C 0.4134(3) -0.3316(5) 0.3624(2) 0.0243(9) Uani 1 1 d . . .
C16 C 0.4716(3) -0.2629(5) 0.44388(19) 0.0255(9) Uani 1 1 d . . .
H16 H 0.5361 -0.2001 0.4661 0.031 Uiso 1 1 calc R . .
C17 C 0.4337(3) -0.2878(4) 0.4917(2) 0.0214(8) Uani 1 1 d . . .
C18 C 0.3347(3) -0.3713(4) 0.45563(19) 0.0246(9) Uani 1 1 d . . .
H18 H 0.3061 -0.3799 0.4863 0.030 Uiso 1 1 calc R . .
C19 C 0.1671(3) -0.5307(5) 0.3370(2) 0.0274(9) Uani 1 1 d . . .
C20 C 0.4547(3) -0.2978(5) 0.3112(2) 0.0247(9) Uani 1 1 d . . .
C21 C 0.4976(3) -0.2161(5) 0.5806(2) 0.0240(9) Uani 1 1 d . . .
N1 N -0.0864(3) 0.4486(4) 0.15496(19) 0.0343(9) Uani 1 1 d . . .
N2 N -0.2441(3) 0.5584(5) 0.1071(2) 0.0381(9) Uani 1 1 d . . .
N3 N 0.1996(2) 0.0897(5) 0.04408(19) 0.0311(8) Uani 1 1 d . . .
N4 N 0.3239(2) 0.0963(4) 0.18003(15) 0.0261(7) Uani 1 1 d . . .
O1 O 0.1271(2) -0.5313(4) 0.37586(14) 0.0398(7) Uani 1 1 d . . .
O2 O 0.12290(19) -0.5970(4) 0.26408(13) 0.0354(7) Uani 1 1 d . . .
O3 O 0.43330(18) -0.4123(4) 0.25686(13) 0.0321(6) Uani 1 1 d . . .
O4 O 0.5117(2) -0.1621(3) 0.32644(15) 0.0332(6) Uani 1 1 d . . .
O5 O 0.5890(2) -0.1513(3) 0.61504(14) 0.0341(7) Uani 1 1 d . . .
O6 O 0.44942(19) -0.2263(3) 0.61543(13) 0.0286(6) Uani 1 1 d . . .
H3 H 0.177(3) 0.072(5) -0.003(2) 0.033(12) Uiso 1 1 d . . .
H1 H -0.013(3) 0.424(5) 0.1962(19) 0.031(10) Uiso 1 1 d . . .
H2A H -0.304(3) 0.607(5) 0.108(2) 0.051(12) Uiso 1 1 d . . .

loop_
_atom_site_aniso_label
_atom_site_aniso_U_11
_atom_site_aniso_U_22
_atom_site_aniso_U_33
_atom_site_aniso_U_23
_atom_site_aniso_U_13
_atom_site_aniso_U_12
Zn1 0.0241(2) 0.0371(3) 0.01389(19) -0.0015(2) 0.01032(18) -0.0007(2)
C1 0.025(2) 0.031(2) 0.0252(19) -0.0019(17) 0.0129(18) -0.0010(17)
C2 0.023(2) 0.040(2) 0.0197(18) -0.0016(17) 0.0088(18) 0.0019(19)
C3 0.023(2) 0.028(2) 0.0226(18) -0.0016(17) 0.0112(17) -0.0007(17)
C4 0.036(2) 0.040(3) 0.0197(18) -0.0017(18) 0.0150(18) 0.001(2)
C5 0.027(2) 0.049(3) 0.0163(18) 0.0028(18) 0.0053(18) 0.003(2)
C6 0.023(2) 0.043(3) 0.027(2) 0.0010(18) 0.0085(19) 0.0041(18)
C7 0.037(3) 0.052(3) 0.036(2) -0.009(2) 0.023(2) 0.000(2)
C8 0.026(2) 0.046(3) 0.034(2) -0.0054(19) 0.015(2) 0.000(2)
C9 0.024(2) 0.032(2) 0.029(2) -0.0040(18) 0.0132(18) -0.0006(18)
C10 0.025(2) 0.048(3) 0.0228(19) -0.0092(18) 0.0148(18) 0.0018(19)
C11 0.026(2) 0.039(2) 0.0214(19) -0.0062(17) 0.0150(18) -0.0022(18)
C12 0.024(2) 0.033(2) 0.0192(18) -0.0017(17) 0.0111(18) -0.0013(18)
C13 0.019(2) 0.031(2) 0.0139(16) 0.0009(16) 0.0074(16) -0.0020(17)
C14 0.027(2) 0.026(2) 0.0131(16) -0.0019(17) 0.0104(16) 0.0004(18)
C15 0.026(2) 0.031(2) 0.0165(18) 0.0007(16) 0.0131(17) 0.0002(18)
C16 0.024(2) 0.029(2) 0.0227(19) -0.0021(17) 0.0135(17) -0.0037(17)
C17 0.022(2) 0.025(2) 0.0166(17) -0.0017(16) 0.0114(16) -0.0008(17)
C18 0.027(2) 0.032(2) 0.0165(17) 0.0001(16) 0.0143(17) 0.0003(17)
C19 0.022(2) 0.035(2) 0.0181(19) 0.0022(17) 0.0080(18) -0.0008(17)
C20 0.022(2) 0.032(2) 0.0176(18) 0.0041(17) 0.0105(17) 0.0045(18)
C21 0.025(2) 0.025(2) 0.0167(18) -0.0012(16) 0.0101(18) 0.0004(18)
N1 0.022(2) 0.050(2) 0.0260(18) -0.0047(16) 0.0113(17) 0.0048(17)
N2 0.026(2) 0.047(2) 0.042(2) -0.0088(18) 0.0201(18) 0.0039(18)
N3 0.0259(19) 0.049(2) 0.0141(16) -0.0058(18) 0.0096(15) 0.0018(17)
N4 0.0236(17) 0.0360(18) 0.0165(14) -0.0074(15) 0.0107(13) -0.0008(16)
O1 0.0299(16) 0.070(2) 0.0240(13) -0.0068(13) 0.0185(13) -0.0155(14)
O2 0.0264(15) 0.0558(18) 0.0172(12) -0.0108(13) 0.0093(12) -0.0096(14)
O3 0.0310(15) 0.0452(16) 0.0202(12) -0.0087(13) 0.0153(11) -0.0049(14)
O4 0.0341(16) 0.0375(16) 0.0350(14) 0.0026(12) 0.0244(13) -0.0038(13)
O5 0.0302(17) 0.0498(18) 0.0218(13) -0.0090(12) 0.0152(13) -0.0121(13)
O6 0.0315(15) 0.0408(16) 0.0175(12) -0.0070(11) 0.0168(12) -0.0084(12)

loop_
_atom_type_symbol
_atom_type_description
_atom_type_scat_dispersion_real
_atom_type_scat_dispersion_imag
_atom_type_scat_source
C C 0.0033 0.0016 'International Tables Vol C Tables 4.2.6.8 and 6.1.1.4'
H H 0.0000 0.0000 'International Tables Vol C Tables 4.2.6.8 and 6.1.1.4'
N N 0.0061 0.0033 'International Tables Vol C Tables 4.2.6.8 and 6.1.1.4'
O O 0.0106 0.0060 'International Tables Vol C Tables 4.2.6.8 and 6.1.1.4'
Zn Zn 0.2839 1.4301 'International Tables Vol C Tables 4.2.6.8 and 6.1.1.4'

loop_
_geom_angle_atom_site_label_1
_geom_angle_atom_site_label_2
_geom_angle_atom_site_label_3
_geom_angle
_geom_angle_site_symmetry_1
_geom_angle_site_symmetry_3
O6 Zn1 N4 131.19(11) 3_656 .
O6 Zn1 O3 105.93(10) 3_656 2_655
N4 Zn1 O3 104.85(10) . 2_655
O6 Zn1 O4 103.62(10) 3_656 .
N4 Zn1 O4 110.20(12) . .
O3 Zn1 O4 95.30(10) 2_655 .
C2 C1 C6 118.8(3) . .
C2 C1 C9 121.4(3) . .
C6 C1 C9 119.8(3) . .
C1 C2 C3 122.4(3) . .
C1 C2 H2 118.8 . .
C3 C2 H2 118.8 . .
C2 C3 C4 118.0(3) . .
C2 C3 C12 119.3(3) . .
C4 C3 C12 122.7(3) . .
C5 C4 C3 119.9(4) . .
C5 C4 H4 120.1 . .
C3 C4 H4 120.1 . .
C4 C5 C6 121.7(3) . .
C4 C5 H5 119.1 . .
C6 C5 H5 119.1 . .
C5 C6 C1 119.1(4) . .
C5 C6 H6 120.5 . .
C1 C6 H6 120.5 . .
N1 C7 N2 110.5(4) . .
N1 C7 H7 124.8 . .
N2 C7 H7 124.8 . .
C9 C8 N2 108.5(3) . .
C9 C8 H8 125.8 . .
N2 C8 H8 125.8 . .
C8 C9 N1 105.7(3) . .
C8 C9 C1 131.7(3) . .
N1 C9 C1 122.5(3) . .
N4 C10 N3 110.8(3) . .
N4 C10 H10 124.6 . .
N3 C10 H10 124.6 . .
N4 C11 C12 109.5(3) . .
N4 C11 H11 125.2 . .
C12 C11 H11 125.2 . .
N3 C12 C11 104.2(3) . .
N3 C12 C3 125.1(3) . .
C11 C12 C3 130.6(3) . .
C14 C13 C18 118.1(3) . .
C14 C13 C19 121.8(3) . .
C18 C13 C19 120.0(3) . .
C15 C14 C13 121.1(3) . .
C15 C14 H14 119.5 . .
C13 C14 H14 119.5 . .
C14 C15 C16 120.0(3) . .
C14 C15 C20 121.4(3) . .
C16 C15 C20 118.6(3) . .
C17 C16 C15 119.9(3) . .
C17 C16 H16 120.1 . .
C15 C16 H16 120.1 . .
C18 C17 C16 119.0(3) . .
C18 C17 C21 120.9(3) . .
C16 C17 C21 120.0(3) . .
C17 C18 C13 121.7(3) . .
C17 C18 H18 119.2 . .
C13 C18 H18 119.2 . .
O1 C19 O2 125.2(3) . .
O1 C19 C13 120.1(3) . .
O2 C19 C13 114.6(3) . .
O4 C20 O3 123.7(3) . .
O4 C20 C15 119.1(3) . .
O3 C20 C15 117.1(3) . .
O5 C21 O6 123.7(3) . .
O5 C21 C17 121.2(3) . .
O6 C21 C17 115.1(3) . .
C7 N1 C9 108.1(4) . .
C7 N1 H1 121(2) . .
C9 N1 H1 131(2) . .
C7 N2 C8 107.2(3) . .
C7 N2 H2A 124(2) . .
C8 N2 H2A 128(2) . .
C10 N3 C12 109.4(3) . .
C10 N3 H3 120(3) . .
C12 N3 H3 130(3) . .
C10 N4 C11 106.0(3) . .
C10 N4 Zn1 120.4(2) . .
C11 N4 Zn1 132.6(2) . .
C20 O3 Zn1 117.4(2) . 2_645
C20 O4 Zn1 133.0(2) . .
C21 O6 Zn1 109.9(2) . 3_656

loop_
_geom_bond_atom_site_label_1
_geom_bond_atom_site_label_2
_geom_bond_distance
_geom_bond_site_symmetry_2
Zn1 O6 1.922(2) 3_656
Zn1 N4 1.955(3) .
Zn1 O3 1.973(2) 2_655
Zn1 O4 1.981(3) .
C1 C2 1.366(5) .
C1 C6 1.405(4) .
C1 C9 1.461(5) .
C2 C3 1.377(4) .
C2 H2 0.9300 .
C3 C4 1.404(4) .
C3 C12 1.443(5) .
C4 C5 1.362(5) .
C4 H4 0.9300 .
C5 C6 1.369(5) .
C5 H5 0.9300 .
C6 H6 0.9300 .
C7 N1 1.306(5) .
C7 N2 1.310(5) .
C7 H7 0.9300 .
C8 C9 1.347(5) .
C8 N2 1.356(5) .
C8 H8 0.9300 .
C9 N1 1.375(4) .
C10 N4 1.315(4) .
C10 N3 1.315(4) .
C10 H10 0.9300 .
C11 N4 1.367(4) .
C11 C12 1.371(4) .
C11 H11 0.9300 .
C12 N3 1.367(4) .
C13 C14 1.379(4) .
C13 C18 1.382(4) .
C13 C19 1.511(5) .
C14 C15 1.362(5) .
C14 H14 0.9300 .
C15 C16 1.387(4) .
C15 C20 1.489(5) .
C16 C17 1.375(4) .
C16 H16 0.9300 .
C17 C18 1.375(5) .
C17 C21 1.504(4) .
C18 H18 0.9300 .
C19 O1 1.225(4) .
C19 O2 1.267(4) .
C20 O4 1.255(4) .
C20 O3 1.256(4) .
C21 O5 1.225(4) .
C21 O6 1.267(4) .
N1 H1 0.92(3) .
N2 H2A 0.99(4) .
N3 H3 0.78(3) .
O3 Zn1 1.973(2) 2_645
O6 Zn1 1.922(2) 3_656

loop_
_geom_torsion_atom_site_label_1
_geom_torsion_atom_site_label_2
_geom_torsion_atom_site_label_3
_geom_torsion_atom_site_label_4
_geom_torsion
_geom_torsion_site_symmetry_1
_geom_torsion_site_symmetry_2
_geom_torsion_site_symmetry_3
_geom_torsion_site_symmetry_4
C6 C1 C2 C3 0.8(6) . . . .
C9 C1 C2 C3 179.3(3) . . . .
C1 C2 C3 C4 -0.5(6) . . . .
C1 C2 C3 C12 180.0(3) . . . .
C2 C3 C4 C5 0.3(6) . . . .
C12 C3 C4 C5 179.8(3) . . . .
C3 C4 C5 C6 -0.4(6) . . . .
C4 C5 C6 C1 0.6(6) . . . .
C2 C1 C6 C5 -0.8(6) . . . .
C9 C1 C6 C5 -179.3(3) . . . .
N2 C8 C9 N1 -0.1(5) . . . .
N2 C8 C9 C1 176.5(4) . . . .
C2 C1 C9 C8 178.9(4) . . . .
C6 C1 C9 C8 -2.6(6) . . . .
C2 C1 C9 N1 -5.0(6) . . . .
C6 C1 C9 N1 173.5(4) . . . .
N4 C11 C12 N3 -0.1(4) . . . .
N4 C11 C12 C3 177.4(4) . . . .
C2 C3 C12 N3 176.5(3) . . . .
C4 C3 C12 N3 -3.0(6) . . . .
C2 C3 C12 C11 -0.6(6) . . . .
C4 C3 C12 C11 180.0(4) . . . .
C18 C13 C14 C15 -3.7(5) . . . .
C19 C13 C14 C15 173.9(3) . . . .
C13 C14 C15 C16 4.7(6) . . . .
C13 C14 C15 C20 -174.2(3) . . . .
C14 C15 C16 C17 -0.8(5) . . . .
C20 C15 C16 C17 178.2(3) . . . .
C15 C16 C17 C18 -4.0(5) . . . .
C15 C16 C17 C21 178.9(3) . . . .
C16 C17 C18 C13 5.1(5) . . . .
C21 C17 C18 C13 -177.9(3) . . . .
C14 C13 C18 C17 -1.2(5) . . . .
C19 C13 C18 C17 -178.9(3) . . . .
C14 C13 C19 O1 -174.1(3) . . . .
C18 C13 C19 O1 3.5(5) . . . .
C14 C13 C19 O2 4.7(5) . . . .
C18 C13 C19 O2 -177.7(3) . . . .
C14 C15 C20 O4 152.5(4) . . . .
C16 C15 C20 O4 -26.4(5) . . . .
C14 C15 C20 O3 -30.1(5) . . . .
C16 C15 C20 O3 151.0(3) . . . .
C18 C17 C21 O5 175.5(4) . . . .
C16 C17 C21 O5 -7.6(5) . . . .
C18 C17 C21 O6 -5.4(5) . . . .
C16 C17 C21 O6 171.6(3) . . . .
N2 C7 N1 C9 -1.0(5) . . . .
C8 C9 N1 C7 0.6(5) . . . .
C1 C9 N1 C7 -176.3(3) . . . .
N1 C7 N2 C8 1.0(5) . . . .
C9 C8 N2 C7 -0.5(5) . . . .
N4 C10 N3 C12 -0.6(5) . . . .
C11 C12 N3 C10 0.4(4) . . . .
C3 C12 N3 C10 -177.3(4) . . . .
N3 C10 N4 C11 0.5(4) . . . .
N3 C10 N4 Zn1 -169.9(3) . . . .
C12 C11 N4 C10 -0.2(4) . . . .
C12 C11 N4 Zn1 168.5(3) . . . .
O6 Zn1 N4 C10 150.4(3) 3_656 . . .
O3 Zn1 N4 C10 22.8(3) 2_655 . . .
O4 Zn1 N4 C10 -78.7(3) . . . .
O6 Zn1 N4 C11 -17.1(4) 3_656 . . .
O3 Zn1 N4 C11 -144.6(3) 2_655 . . .
O4 Zn1 N4 C11 113.9(3) . . . .
O4 C20 O3 Zn1 17.5(4) . . . 2_645
C15 C20 O3 Zn1 -159.7(2) . . . 2_645
O3 C20 O4 Zn1 93.7(4) . . . .
C15 C20 O4 Zn1 -89.1(4) . . . .
O6 Zn1 O4 C20 128.5(3) 3_656 . . .
N4 Zn1 O4 C20 -15.7(3) . . . .
O3 Zn1 O4 C20 -123.7(3) 2_655 . . .
O5 C21 O6 Zn1 11.8(4) . . . 3_656
C17 C21 O6 Zn1 -167.3(2) . . . 3_656
